data_4501388
loop_
_publ_author_name
'Mukherjee, Gargi'
'Biradha, Kumar'

_publ_section_title
;
 Crystal Engineering Studies with Monocarboxamidoalkanes Having C- or
 N-Terminal Pyridine and Their Coordination Complexes
;
_journal_issue 12
_journal_name_full 'Crystal Growth &amp; Design'
_journal_page_first 5649
_journal_paper_doi 10.1021/cg2012028
_journal_volume 11
_journal_year 2011
_chemical_formula_sum 'C8 H11 N2 O1.5'
_chemical_formula_weight 159.18
_chemical_name_systematic
; 
 ? 
;
_space_group_IT_number 14
_symmetry_cell_setting monoclinic
_symmetry_space_group_name_Hall '-P 2yn'
_symmetry_space_group_name_H-M 'P 1 21/n 1'
_atom_sites_solution_hydrogens geom
_atom_sites_solution_primary direct
_atom_sites_solution_secondary difmap
_audit_creation_method SHELXL-97
_cell_angle_alpha 90.00
_cell_angle_beta 94.642(12)
_cell_angle_gamma 90.00
_cell_formula_units_Z 8
_cell_length_a 7.252(3)
_cell_length_b 26.885(10)
_cell_length_c 8.724(3)
_cell_measurement_reflns_used 1109
_cell_measurement_temperature 293(2)
_cell_measurement_theta_max 17.69
_cell_measurement_theta_min 2.46
_cell_volume 1695.3(11)
_computing_structure_refinement 'SHELXL-97 (Sheldrick, 1997)'
_computing_structure_solution 'SHELXS-97 (Sheldrick, 1990)'
_diffrn_ambient_temperature 293(2)
_diffrn_measured_fraction_theta_full 0.998
_diffrn_measured_fraction_theta_max 0.998
_diffrn_measurement_device_type 'Bruker APEX-2 CCD'
_diffrn_measurement_method hemisphere
_diffrn_radiation_monochromator graphite
_diffrn_radiation_source 'fine-focus sealed tube'
_diffrn_radiation_type MoK\a
_diffrn_radiation_wavelength 0.71073
_diffrn_reflns_av_R_equivalents 0.1222
_diffrn_reflns_av_sigmaI/netI 0.0634
_diffrn_reflns_limit_h_max 6
_diffrn_reflns_limit_h_min -6
_diffrn_reflns_limit_k_max 22
_diffrn_reflns_limit_k_min -22
_diffrn_reflns_limit_l_max 7
_diffrn_reflns_limit_l_min -7
_diffrn_reflns_number 8621
_diffrn_reflns_theta_full 17.69
_diffrn_reflns_theta_max 17.69
_diffrn_reflns_theta_min 2.46
_exptl_absorpt_coefficient_mu 0.088
_exptl_absorpt_correction_T_max 0.991
_exptl_absorpt_correction_T_min 0.988
_exptl_absorpt_correction_type empirical
_exptl_absorpt_process_details SADABS
_exptl_crystal_colour colorless
_exptl_crystal_density_diffrn 1.240
_exptl_crystal_density_method 'not measured'
_exptl_crystal_description needle
_exptl_crystal_F_000 672
_exptl_crystal_size_max 0.14
_exptl_crystal_size_mid 0.11
_exptl_crystal_size_min 0.10
_refine_diff_density_max 0.244
_refine_diff_density_min -0.197
_refine_diff_density_rms 0.062
_refine_ls_extinction_coef 0.022(5)
_refine_ls_extinction_expression Fc^*^=kFc[1+0.001xFc^2^\l^3^/sin(2\q)]^-1/4^
_refine_ls_extinction_method SHELXL
_refine_ls_goodness_of_fit_ref 1.099
_refine_ls_hydrogen_treatment constr
_refine_ls_matrix_type full
_refine_ls_number_parameters 209
_refine_ls_number_reflns 1109
_refine_ls_number_restraints 0
_refine_ls_restrained_S_all 1.099
_refine_ls_R_factor_all 0.1332
_refine_ls_R_factor_gt 0.0639
_refine_ls_shift/su_max 0.044
_refine_ls_shift/su_mean 0.011
_refine_ls_structure_factor_coef Fsqd
_refine_ls_weighting_details 'calc w=1/[\s^2^(Fo^2^)+(0.1000P)^2^+0.0000P] where P=(Fo^2^+2Fc^2^)/3'
_refine_ls_weighting_scheme calc
_refine_ls_wR_factor_gt 0.1532
_refine_ls_wR_factor_ref 0.1768
_reflns_number_gt 643
_reflns_number_total 1109
_reflns_threshold_expression >2sigma(I)
_cod_data_source_file cg2012028_si_002.cif
_cod_data_source_block 3b
_cod_depositor_comments
;
The following automatic conversions were performed:

'_symmetry_cell_setting' value 'Monoclinic' changed to 'monoclinic'
according to /home/saulius/struct/CIF-dictionaries/cif_core.dic
dictionary named 'cif_core.dic' version 2.4.1 from
2010-06-29.

'_exptl_absorpt_correction_type' value 'Empirical'
changed to 'empirical' according to
/home/saulius/struct/CIF-dictionaries/cif_core.dic dictionary named
'cif_core.dic' version 2.4.1 from 2010-06-29.

Automatic conversion script
Id: cif_fix_values 1715 2011-07-08 13:25:40Z adriana 
;
_cod_original_cell_volume 1695.4(11)
_cod_original_sg_symbol_H-M P21/n
_cod_database_code 4501388

loop_
_symmetry_equiv_pos_as_xyz
'x, y, z'
'-x+1/2, y+1/2, -z+1/2'
'-x, -y, -z'
'x-1/2, -y-1/2, z-1/2'

loop_
_atom_site_label
_atom_site_type_symbol
_atom_site_fract_x
_atom_site_fract_y
_atom_site_fract_z
_atom_site_U_iso_or_equiv
_atom_site_adp_type
_atom_site_occupancy
_atom_site_symmetry_multiplicity
_atom_site_calc_flag
_atom_site_refinement_flags
O1W O 0.1221(7) 0.53896(18) 0.7187(7) 0.089(2) Uani 1 1 d .
O11 O 0.1204(8) 0.7133(2) 1.4190(7) 0.081(2) Uani 1 1 d .
N11 N 0.1482(8) 0.7504(3) 1.1892(10) 0.058(2) Uani 1 1 d .
H11 H 0.1611 0.7793 1.1490 0.070 Uiso 1 1 calc R
N12 N 0.1381(10) 0.6318(4) 0.8729(13) 0.079(3) Uani 1 1 d .
C11 C 0.1435(12) 0.6247(4) 1.0236(19) 0.078(3) Uani 1 1 d .
H11A H 0.1439 0.5920 1.0581 0.094 Uiso 1 1 calc R
C12 C 0.1485(11) 0.6620(6) 1.1346(10) 0.071(3) Uani 1 1 d .
H12 H 0.1546 0.6543 1.2388 0.085 Uiso 1 1 calc R
C13 C 0.1443(10) 0.7107(4) 1.0849(16) 0.056(3) Uani 1 1 d .
C14 C 0.1366(10) 0.7185(4) 0.9282(16) 0.065(3) Uani 1 1 d .
H14 H 0.1355 0.7508 0.8897 0.079 Uiso 1 1 calc R
C15 C 0.1307(11) 0.6790(6) 0.8295(11) 0.073(3) Uani 1 1 d .
H15 H 0.1207 0.6857 0.7245 0.088 Uiso 1 1 calc R
C16 C 0.1346(10) 0.7506(4) 1.3457(14) 0.056(3) Uani 1 1 d .
C17 C 0.1386(10) 0.8017(3) 1.4173(11) 0.061(3) Uani 1 1 d .
H17A H 0.0299 0.8200 1.3773 0.073 Uiso 1 1 calc .
H17B H 0.2467 0.8194 1.3877 0.073 Uiso 1 1 calc .
C18 C 0.1434(11) 0.8002(3) 1.5914(10) 0.082(3) Uani 1 1 d .
H18A H 0.1448 0.8336 1.6309 0.122 Uiso 1 1 calc R
H18B H 0.2526 0.7830 1.6320 0.122 Uiso 1 1 calc R
H18C H 0.0358 0.7831 1.6216 0.122 Uiso 1 1 calc R
O21 O 0.7714(10) 0.4859(2) 0.7259(8) 0.091(3) Uani 1 1 d .
N21 N 0.4618(12) 0.4848(3) 0.6842(8) 0.062(2) Uani 1 1 d .
H21 H 0.3647 0.5027 0.6922 0.074 Uiso 1 1 calc R
N22 N 0.3492(18) 0.3463(3) 0.4702(8) 0.067(2) Uani 1 1 d .
C21 C 0.5199(19) 0.3635(4) 0.4960(10) 0.067(3) Uani 1 1 d .
H21A H 0.6152 0.3436 0.4656 0.081 Uiso 1 1 calc R
C22 C 0.5693(13) 0.4086(5) 0.5644(10) 0.064(3) Uani 1 1 d .
H22 H 0.6923 0.4187 0.5772 0.077 Uiso 1 1 calc R
C23 C 0.4305(19) 0.4379(4) 0.6125(9) 0.050(2) Uani 1 1 d .
C24 C 0.2516(18) 0.4214(4) 0.5866(10) 0.072(3) Uani 1 1 d .
H24 H 0.1538 0.4407 0.6151 0.086 Uiso 1 1 calc R
C25 C 0.2191(15) 0.3758(6) 0.5178(11) 0.073(3) Uani 1 1 d .
H25 H 0.0971 0.3650 0.5038 0.088 Uiso 1 1 calc R
C26 C 0.6239(19) 0.5055(4) 0.7420(11) 0.075(3) Uani 1 1 d .
C27 C 0.6051(14) 0.5538(3) 0.8227(13) 0.095(4) Uani 1 1 d .
H27A H 0.6393 0.5806 0.7560 0.114 Uiso 1 1 calc .
H27B H 0.4766 0.5586 0.8426 0.114 Uiso 1 1 calc .
C28 C 0.7182(15) 0.5568(4) 0.9662(12) 0.129(4) Uani 1 1 d .
H28A H 0.7026 0.5888 1.0121 0.194 Uiso 1 1 calc R
H28B H 0.8457 0.5522 0.9475 0.194 Uiso 1 1 calc R
H28C H 0.6815 0.5313 1.0346 0.194 Uiso 1 1 calc R

loop_
_atom_site_aniso_label
_atom_site_aniso_U_11
_atom_site_aniso_U_22
_atom_site_aniso_U_33
_atom_site_aniso_U_23
_atom_site_aniso_U_13
_atom_site_aniso_U_12
O1W 0.070(4) 0.086(4) 0.111(5) -0.020(3) 0.001(3) 0.011(3)
O11 0.111(5) 0.068(5) 0.066(5) 0.019(4) 0.012(4) -0.001(4)
N11 0.074(5) 0.048(6) 0.052(7) 0.011(5) 0.003(4) -0.003(4)
N12 0.087(6) 0.055(7) 0.094(9) 0.001(6) 0.002(5) 0.004(5)
C11 0.080(8) 0.057(9) 0.096(9) 0.013(9) -0.006(7) 0.004(5)
C12 0.086(7) 0.073(9) 0.052(7) -0.008(9) -0.003(5) -0.002(6)
C13 0.051(6) 0.022(8) 0.094(12) -0.002(8) -0.001(6) -0.008(5)
C14 0.077(7) 0.073(9) 0.048(8) 0.029(8) 0.009(6) 0.005(6)
C15 0.080(7) 0.083(9) 0.057(7) -0.023(9) 0.008(5) 0.004(6)
C16 0.054(6) 0.055(8) 0.057(9) 0.023(7) 0.002(5) -0.002(5)
C17 0.051(6) 0.055(6) 0.077(8) 0.006(6) 0.002(5) 0.005(4)
C18 0.082(7) 0.118(8) 0.045(7) -0.004(5) 0.007(5) -0.012(6)
O21 0.071(5) 0.073(5) 0.125(6) -0.017(4) -0.014(5) 0.000(4)
N21 0.074(7) 0.047(6) 0.063(5) -0.008(4) 0.000(5) 0.013(5)
N22 0.078(7) 0.055(6) 0.067(6) -0.008(4) -0.009(6) 0.003(7)
C21 0.079(10) 0.062(9) 0.059(7) -0.015(6) -0.010(6) 0.015(7)
C22 0.074(8) 0.059(7) 0.056(6) -0.019(5) -0.013(6) 0.011(8)
C23 0.073(9) 0.038(7) 0.036(6) -0.003(5) -0.004(6) 0.008(9)
C24 0.074(10) 0.055(9) 0.084(8) -0.019(6) -0.012(6) -0.008(7)
C25 0.072(9) 0.074(8) 0.073(7) -0.008(6) 0.006(6) -0.018(8)
C26 0.067(9) 0.080(10) 0.075(8) 0.001(7) -0.021(8) -0.012(9)
C27 0.126(9) 0.049(7) 0.102(8) -0.033(6) -0.040(7) -0.003(6)
C28 0.167(11) 0.125(10) 0.092(9) -0.041(7) -0.007(8) -0.028(8)

loop_
_atom_type_symbol
_atom_type_description
_atom_type_scat_dispersion_real
_atom_type_scat_dispersion_imag
_atom_type_scat_source
C C 0.0033 0.0016 'International Tables Vol C Tables 4.2.6.8 and 6.1.1.4'
H H 0.0000 0.0000 'International Tables Vol C Tables 4.2.6.8 and 6.1.1.4'
N N 0.0061 0.0033 'International Tables Vol C Tables 4.2.6.8 and 6.1.1.4'
O O 0.0106 0.0060 'International Tables Vol C Tables 4.2.6.8 and 6.1.1.4'

loop_
_geom_angle_atom_site_label_1
_geom_angle_atom_site_label_2
_geom_angle_atom_site_label_3
_geom_angle
C16 N11 C13 130.2(8)
C15 N12 C11 114.8(9)
N12 C11 C12 125.6(9)
C13 C12 C11 117.8(9)
C12 C13 C14 117.1(9)
C12 C13 N11 121.4(12)
C14 C13 N11 121.5(11)
C15 C14 C13 120.2(8)
N12 C15 C14 124.4(9)
O11 C16 N11 122.9(9)
O11 C16 C17 122.7(9)
N11 C16 C17 114.4(9)
C16 C17 C18 112.9(7)
C26 N21 C23 129.0(8)
C21 N22 C25 114.7(8)
N22 C21 C22 125.8(9)
C23 C22 C21 117.6(9)
C22 C23 C24 118.2(8)
C22 C23 N21 123.4(12)
C24 C23 N21 118.4(11)
C23 C24 C25 119.1(9)
N22 C25 C24 124.7(9)
O21 C26 N21 121.6(10)
O21 C26 C27 123.4(11)
N21 C26 C27 115.0(10)
C28 C27 C26 113.1(8)

loop_
_geom_bond_atom_site_label_1
_geom_bond_atom_site_label_2
_geom_bond_distance
O11 C16 1.198(9)
N11 C16 1.376(9)
N11 C13 1.403(10)
N12 C15 1.324(10)
N12 C11 1.326(11)
C11 C12 1.392(11)
C12 C13 1.378(11)
C13 C14 1.380(10)
C14 C15 1.365(10)
C16 C17 1.509(11)
C17 C18 1.518(10)
O21 C26 1.211(10)
N21 C26 1.360(10)
N21 C23 1.419(10)
N22 C21 1.324(10)
N22 C25 1.325(10)
C21 C22 1.386(11)
C22 C23 1.370(10)
C23 C24 1.372(10)
C24 C25 1.376(11)
C26 C27 1.489(13)
C27 C28 1.442(11)
